data_7714627
loop_
_publ_author_name
'Lamprecht, Anna'
'Arrowsmith, Merle'
'Dietz, Maximilian'
'Fuchs, Sonja'
'Rempel, Anna'
'H&#xe4;rterich, Marcel'
'Braunschweig, Holger'

_publ_section_title
;
 Synthesis, reduction and C-H activation chemistry of azaborinines with
 redox-active organoboryl substituents.
;
_journal_issue 3
_journal_name_full 'Dalton transactions (Cambridge, England : 2003)'
_journal_page_first 1004
_journal_page_last 1013
_journal_paper_doi 10.1039/d3dt03826b
_journal_volume 53
_journal_year 2024
_chemical_formula_moiety 'C44 H39 B2 K N O'
_chemical_formula_sum 'C44 H39 B2 K N O'
_chemical_formula_weight 658.48
_space_group_crystal_system monoclinic
_space_group_IT_number 14
_space_group_name_Hall '-P 2ybc'
_space_group_name_H-M_alt 'P 1 21/c 1'
_atom_sites_solution_hydrogens mixed
_atom_sites_solution_primary dual
_atom_sites_solution_secondary difmap
_audit_creation_date 2023-10-13
_audit_creation_method 'CIF-fill 1.4o (K.Radacki, 2005-23)'
_audit_update_record
;
2023-10-13 deposited with the CCDC.	2023-12-06 downloaded from the CCDC.
;
_cell_angle_alpha 90
_cell_angle_beta 103.878(11)
_cell_angle_gamma 90
_cell_formula_units_Z 4
_cell_length_a 12.8131(15)
_cell_length_b 27.705(3)
_cell_length_c 11.8914(11)
_cell_measurement_reflns_used 4831
_cell_measurement_temperature 100(2)
_cell_measurement_theta_max 69.9860
_cell_measurement_theta_min 3.1680
_cell_volume 4098.1(8)
_computing_cell_refinement 'CrysAlisPro 1.171.42.63a (Rigaku OD, 2022)'
_computing_data_collection 'CrysAlisPro 1.171.42.63a (Rigaku OD, 2022)'
_computing_data_reduction 'CrysAlisPro 1.171.42.63a (Rigaku OD, 2022)'
_computing_molecular_graphics 'ShelXLe (Huebschle et all, 2011)'
_computing_publication_material 'SHELXL-2019/1 (Sheldrick, 2019)'
_computing_structure_refinement 'SHELXL-2019/1 (Sheldrick, 2019)'
_computing_structure_solution 'SHELXT 2014/5 (Sheldrick, 2014)''
_diffrn_ambient_environment N~2~
_diffrn_ambient_temperature 100(2)
_diffrn_detector HPA
_diffrn_detector_area_resol_mean 10.0
_diffrn_detector_type 'HyPix Arc150'
_diffrn_measured_fraction_theta_full 0.998
_diffrn_measured_fraction_theta_max 0.998
_diffrn_measurement_details
;
 List of Runs (angles in degrees, time in seconds):
 --------------------------------------------------------------------------
  1  \w     19.00  71.50   0.75   23.00    --   60.59-111.00  18.00   70
  2  \w    -73.00 -46.75   0.75   23.00    --  -61.85 111.00 112.00   35
  3  \w    -83.00 -56.75   0.75   23.00    --  -72.56 111.00 112.00   35
  4  \w     35.00  61.25   0.75   23.00    --   73.82-111.00  18.00   35
  5  \w    -79.00 -43.75   0.75   23.00    --  -76.27 111.00 112.00   47
  6  \w     39.00  90.75   0.75   23.00    --   80.45-111.00  18.00   69
  7  \w     66.00  93.75   0.75   23.00    --   50.00  51.00  66.73   37
  8  \w     25.00  53.50   0.75   23.00    --   60.59 -95.00-180.00   38
  9  \w   -108.00 -79.50   0.75   23.00    --  -62.00 -49.00  93.34   38
 10  \w   -113.00 -86.75   0.75   23.00    --  -70.00 -59.00 159.25   35
 11  \w   -116.00 -85.25   0.75   23.00    --  -70.00 -55.00  74.92   41
 12  \w   -116.00 -87.50   0.75   23.00    --  -70.00 -48.00  20.33   38
 13  \w   -126.00 -97.50   0.75   23.00    --  -79.50 -41.00  -3.44   38
 14  \w   -125.00 -97.25   0.75   23.00    --  -79.50 -52.00-168.82   37
 15  \w    -96.00 -60.75   0.75   23.00    --  -79.50 115.00  16.49   47
 16  \w    -96.00 -48.75   0.75   23.00    --  -79.50 115.00  61.37   63
 17  \w   -123.00 -95.25   0.75   23.00    --  -79.50 -60.00-113.33   37
 18  \w   -119.00 -90.50   0.75   23.00    --  -79.50-127.00-115.67   38
 19  \w   -122.00 -93.50   0.75   23.00    --  -79.50 -61.00 -78.19   38
 20  \w   -125.00 -96.50   0.75   23.00    --  -79.50 -55.00 158.59   38
 21  \w    -97.00 -66.25   0.75   23.00    --  -79.50 114.00  38.56   41
 22  \w   -121.00 -92.50   0.75   23.00    --  -79.50 -61.00  50.68   38
 23  \w    -97.00 -69.25   0.75   23.00    --  -79.50 114.00   9.83   37
 24  \w     44.00  71.75   0.75   23.00    --   80.45-112.00 -90.00   37
 25  \w     53.00  79.25   0.75   23.00    --   80.45 -95.00  60.00   35
 26  \w     86.00 114.50   0.75   23.00    --   80.45  15.00-120.00   38
 27  \w     51.00  84.00   0.75   23.00    --   80.45 -95.00 -60.00   44
 28  \w     38.00  66.50   0.75   23.00    --   82.00-116.00 -59.25   38
 29  \w     42.00 101.25   0.75   23.00    --   83.50-132.00 -38.64   79
 30  \w     62.00  90.50   0.75   23.00    --   83.50 -98.00  37.38   38
 31  \w     47.00  73.25   0.75   23.00    --   83.50 -81.00  -1.63   35
 32  \w     62.00  88.25   0.75   23.00    --   83.50 -95.00  75.23   35
 33  \w     71.00  99.50   0.75   23.00    --   83.50-131.00 -99.26   38
 34  \w     44.00  78.50   0.75   23.00    --   83.50-100.00-156.25   46
 35  \w     43.00  69.25   0.75   23.00    --   83.50 -95.00-116.85   35
 36  \w     39.00  67.50   0.75   23.00    --   83.50-131.00 -99.26   38
 37  \w     97.00 123.25   0.75   23.00    --   83.50  61.00 107.53   35
 38  \w     64.00  92.50   0.75   23.00    --   83.50-101.00 136.97   38
 39  \w     48.00  76.50   0.75   23.00    --   83.50 -89.00 -44.19   38
 40  \w     99.00 132.00   0.75   23.00    --   83.50  41.00  20.70   44
 41  \w     51.00  79.50   0.75   23.00    --   83.50-136.00-103.33   38
 42  \w     44.00  72.50   0.75   23.00    --   83.50 -91.00 161.99   38
 43  \w     44.00  74.75   0.75   23.00    --   83.50-113.00 160.70   41
 44  \w    100.00 127.75   0.75   23.00    --   83.50  57.00-143.36   37
 45  \w     53.00 101.75   0.75   23.00    --   83.50-129.00 147.27   65
 46  \w     97.00 125.50   0.75   23.00    --   83.50 124.00 114.72   38
 47  \w     63.00  90.75   0.75   23.00    --   83.50 -99.00  28.32   37
 48  \w     41.00  67.25   0.75   23.00    --   83.50-106.00-140.64   35
 49  \w     40.00  82.00   0.75   23.00    --   83.50-125.00 118.58   56
 50  \w     99.00 129.75   0.75   23.00    --   83.50 126.00 -57.77   41
 51  \w     98.00 126.50   0.75   23.00    --   83.50  40.00 -80.23   38
;
_diffrn_measurement_device 'four-circle diffractometer'
_diffrn_measurement_device_type 'Rigaku XtaLAB Synergy-R'
_diffrn_measurement_method '\w scans'
_diffrn_orient_matrix_type
;
 CrysAlisPro convention (1999,Acta A55,543-557)
;
_diffrn_orient_matrix_UB_11 0.1065699000
_diffrn_orient_matrix_UB_12 0.0219788000
_diffrn_orient_matrix_UB_13 0.0692669000
_diffrn_orient_matrix_UB_21 -0.0543119000
_diffrn_orient_matrix_UB_22 0.0497919000
_diffrn_orient_matrix_UB_23 -0.0043423000
_diffrn_orient_matrix_UB_31 -0.0320978000
_diffrn_orient_matrix_UB_32 -0.0115333000
_diffrn_orient_matrix_UB_33 0.1138980000
_diffrn_radiation_monochromator 'multi-layer mirror'
_diffrn_radiation_probe x-ray
_diffrn_radiation_type CuK\a
_diffrn_radiation_wavelength 1.54184
_diffrn_radiation_xray_symbol K-L~2,3~
_diffrn_reflns_av_R_equivalents 0.1474
_diffrn_reflns_av_unetI/netI 0.1360
_diffrn_reflns_Laue_measured_fraction_full 0.998
_diffrn_reflns_Laue_measured_fraction_max 0.998
_diffrn_reflns_limit_h_max 15
_diffrn_reflns_limit_h_min -15
_diffrn_reflns_limit_k_max 33
_diffrn_reflns_limit_k_min -33
_diffrn_reflns_limit_l_max 14
_diffrn_reflns_limit_l_min -12
_diffrn_reflns_number 46538
_diffrn_reflns_point_group_measured_fraction_full 0.998
_diffrn_reflns_point_group_measured_fraction_max 0.998
_diffrn_reflns_theta_full 67.684
_diffrn_reflns_theta_max 68.245
_diffrn_reflns_theta_min 3.190
_diffrn_source 'rotating-anode X-ray tube'
_diffrn_source_type 'PhotonJet-R X-ray Source'
_exptl_absorpt_coefficient_mu 1.361
_exptl_absorpt_correction_T_max 1.000
_exptl_absorpt_correction_T_min 0.848
_exptl_absorpt_correction_type gaussian
_exptl_absorpt_process_details
;
 CrysAlisPro 1.171.42.63a (Rigaku Oxford Diffraction, 2022) Numerical 
 absorption correction based on gaussian integration over a multifaceted 
 crystal model Empirical absorption correction using spherical harmonics, 
 implemented in SCALE3 ABSPACK scaling algorithm.
;
_exptl_crystal_colour colourless
_exptl_crystal_density_diffrn 1.067
_exptl_crystal_description needle
_exptl_crystal_F_000 1388
_exptl_crystal_preparation
;
 For data collection the crystal was immersed in a film of perfluoropolyether 
 oil, mounted on a polyimide loop and transferred to stream of cold nitrogen 
 (Oxford Cryostream 800).
;
_exptl_crystal_size_max 0.100
_exptl_crystal_size_mid 0.050
_exptl_crystal_size_min 0.020
_refine_diff_density_max 2.181
_refine_diff_density_min -0.670
_refine_diff_density_rms 0.209
_refine_ls_extinction_method none
_refine_ls_goodness_of_fit_ref 1.741
_refine_ls_hydrogen_treatment mixed
_refine_ls_matrix_type full
_refine_ls_number_parameters 201
_refine_ls_number_reflns 7501
_refine_ls_number_restraints 55
_refine_ls_restrained_S_all 1.747
_refine_ls_R_factor_all 0.3678
_refine_ls_R_factor_gt 0.2416
_refine_ls_shift/su_max 0.065
_refine_ls_shift/su_mean 0.005
_refine_ls_structure_factor_coef Fsqd
_refine_ls_weighting_details
;
 w=1/[\s^2^(Fo^2^)+(0.2000P)^2^] where P=(Fo^2^+2Fc^2^)/3
;
_refine_ls_weighting_scheme calc
_refine_ls_wR_factor_gt 0.5494
_refine_ls_wR_factor_ref 0.6100
_reflns_Friedel_coverage 0.000
_reflns_number_gt 2773
_reflns_number_total 7501
_reflns_threshold_expression 'I > 2\s(I)'
_cod_data_source_file d3dt03826b2.cif
_cod_data_source_block AnLa112_AnLa_a
_cod_depositor_comments 'Adding full bibliography for 7714624--7714631.cif.'
_cod_original_cell_volume 4098.0(7)
_cod_original_sg_symbol_H-M 'P 21/c'
_cod_database_code 7714627
_shelx_shelxl_version_number 2019/1
_shelx_space_group_comment
;
 The symmetry employed for this shelxl refinement is uniquely defined by the 
 following loop, which should always be used as a source of symmetry 
 information in preference to the above space-group names. They are only 
 intended as comments.
;
_shelx_estimated_absorpt_t_min 0.876
_shelx_estimated_absorpt_t_max 0.973

loop_
_space_group_symop_operation_xyz
'x, y, z'
'-x, y+1/2, -z+1/2'
'-x, -y, -z'
'x, -y-1/2, z-1/2'

loop_
_atom_site_label
_atom_site_type_symbol
_atom_site_fract_x
_atom_site_fract_y
_atom_site_fract_z
_atom_site_U_iso_or_equiv
_atom_site_adp_type
_atom_site_occupancy
_atom_site_site_symmetry_order
_atom_site_calc_flag
_atom_site_refinement_flags_posn
_atom_site_refinement_flags_adp
_atom_site_refinement_flags_occupancy
_atom_site_disorder_assembly
_atom_site_disorder_group
K001 K 0.6367(3) 0.79499(12) 0.3671(2) 0.0667(10) Uiso 1 1 d . . . . .
C005 C 0.4208(12) 0.7553(5) 0.4515(11) 0.060(2) Uiso 1 1 d . U . . .
C006 C 0.3839(12) 0.7686(5) 0.3357(11) 0.063(3) Uiso 1 1 d . U . . .
H006 H 0.354412 0.744770 0.279588 0.076 Uiso 1 1 calc R U . . .
C007 C 0.3415(12) 0.5536(5) 0.5926(11) 0.064(3) Uiso 1 1 d . U . . .
C008 C 0.6682(12) 0.6924(5) 0.4864(11) 0.063(3) Uiso 1 1 d . U . . .
C00A C 0.3651(12) 0.5167(6) 0.5289(12) 0.070(3) Uiso 1 1 d . U . . .
H00A H 0.396159 0.522726 0.465360 0.084 Uiso 1 1 calc R U . . .
C00C C 0.6243(13) 0.6787(5) 0.3721(11) 0.065(3) Uiso 1 1 d . U . . .
H00C H 0.553362 0.666143 0.350504 0.078 Uiso 1 1 calc R U . . .
C00E C 0.3013(13) 0.5464(6) 0.6866(11) 0.072(3) Uiso 1 1 d . U . . .
H00E H 0.286731 0.573152 0.730519 0.086 Uiso 1 1 calc R U . . .
C00G C 0.4607(12) 0.7905(5) 0.5313(12) 0.064(3) Uiso 1 1 d . U . . .
H00G H 0.483712 0.782039 0.610889 0.077 Uiso 1 1 calc R U . . .
C00I C 0.1639(13) 0.6141(6) 0.4903(12) 0.072(3) Uiso 1 1 d . U . . .
C00J C 0.1948(13) 0.7141(6) 0.4136(12) 0.068(3) Uiso 1 1 d . U . . .
C00K C 0.3897(13) 0.8161(6) 0.3015(12) 0.068(3) Uiso 1 1 d . U . . .
H00K H 0.365058 0.825069 0.222497 0.082 Uiso 1 1 calc R U . . .
C00L C 0.1725(13) 0.7539(5) 0.4683(12) 0.072(3) Uiso 1 1 d . U . . .
H00L H 0.211570 0.759619 0.545719 0.086 Uiso 1 1 calc R U . . .
C00M C 0.7707(12) 0.7122(5) 0.5127(12) 0.066(3) Uiso 1 1 d . U . . .
H00M H 0.800312 0.722507 0.589999 0.079 Uiso 1 1 calc R U . . .
C00N C 0.8327(14) 0.7177(6) 0.4315(12) 0.073(3) Uiso 1 1 d . U . . .
H00N H 0.903158 0.730897 0.452330 0.088 Uiso 1 1 calc R U . . .
C00O C 0.6881(13) 0.6839(5) 0.2844(12) 0.068(3) Uiso 1 1 d . U . . .
H00O H 0.660143 0.673859 0.206532 0.081 Uiso 1 1 calc R U . . .
C00P C 0.4685(13) 0.8392(6) 0.4977(12) 0.070(3) Uiso 1 1 d . U . . .
H00P H 0.498413 0.863064 0.553531 0.084 Uiso 1 1 calc R U . . .
C00Q C 0.4330(12) 0.8509(6) 0.3863(11) 0.070(3) Uiso 1 1 d . U . . .
H00Q H 0.436913 0.883591 0.363450 0.084 Uiso 1 1 calc R U . . .
C00S C 0.2808(14) 0.4984(6) 0.7195(13) 0.078(3) Uiso 1 1 d . U . . .
H00S H 0.250828 0.493083 0.784170 0.093 Uiso 1 1 calc R U . . .
C00T C 0.7857(13) 0.7030(6) 0.3180(12) 0.072(3) Uiso 1 1 d . U . . .
H00T H 0.826342 0.706862 0.261428 0.087 Uiso 1 1 calc R U . . .
C00U C 0.3430(14) 0.4683(6) 0.5582(13) 0.080(3) Uiso 1 1 d . U . . .
H00U H 0.354419 0.442311 0.510272 0.097 Uiso 1 1 calc R U . . .
C00W C 0.0908(14) 0.7886(6) 0.4134(13) 0.080(3) Uiso 1 1 d . U . . .
H00W H 0.075062 0.816626 0.452235 0.096 Uiso 1 1 calc R U . . .
C00X C 0.0413(14) 0.7786(6) 0.3084(13) 0.081(3) Uiso 1 1 d . U . . .
H00X H -0.009433 0.801632 0.269325 0.097 Uiso 1 1 calc R U . . .
C00Y C 0.1291(14) 0.5744(7) 0.4257(13) 0.086(3) Uiso 1 1 d . U . . .
H00Y H 0.174101 0.558914 0.383804 0.104 Uiso 1 1 calc R U . . .
C00Z C 0.0965(14) 0.6327(6) 0.5582(13) 0.083(3) Uiso 1 1 d . U . . .
H00Z H 0.120925 0.660058 0.605219 0.099 Uiso 1 1 calc R U . . .
C010 C 0.0539(14) 0.7395(6) 0.2498(14) 0.082(3) Uiso 1 1 d . U . . .
H010 H 0.010274 0.733462 0.174446 0.098 Uiso 1 1 calc R U . . .
C011 C 0.3051(14) 0.4589(6) 0.6557(13) 0.085(3) Uiso 1 1 d . U . . .
H011 H 0.295733 0.426649 0.678962 0.102 Uiso 1 1 calc R U . . .
C013 C 0.1353(14) 0.7072(6) 0.3044(12) 0.076(3) Uiso 1 1 d . U . . .
H013 H 0.148863 0.679462 0.262972 0.091 Uiso 1 1 calc R U . . .
C017 C -0.0370(17) 0.5782(7) 0.4894(14) 0.098(4) Uiso 1 1 d . U . . .
H017 H -0.108182 0.567377 0.485078 0.117 Uiso 1 1 calc R U . . .
C018 C -0.0016(15) 0.6139(6) 0.5607(13) 0.089(3) Uiso 1 1 d . U . . .
H018 H -0.042072 0.626116 0.611682 0.106 Uiso 1 1 calc R U . . .
C019 C 0.0186(15) 0.5553(7) 0.4208(15) 0.097(4) Uiso 1 1 d . U . . .
H01A H -0.023989 0.557089 0.339657 0.117 Uiso 1 1 calc R U . . .
H01B H 0.025063 0.520759 0.442960 0.117 Uiso 1 1 calc R U . . .
B1_1 B 0.3989(14) 0.6995(6) 0.4882(13) 0.057(3) Uiso 1 1 d . U . . .
O1_1 O 0.7606(14) 0.8525(6) 0.5215(11) 0.129(4) Uiso 1 1 d . U . . .
N1_1 N 0.4854(9) 0.6703(4) 0.5488(8) 0.054(2) Uiso 1 1 d . U . . .
C1_1 C 0.6498(12) 0.6366(5) 0.6592(11) 0.062(3) Uiso 1 1 d . U . . .
B2_1 B 0.6075(14) 0.6828(6) 0.5883(13) 0.058(3) Uiso 1 1 d . U . . .
C2_1 C 0.7538(13) 0.6223(6) 0.7185(12) 0.075(3) Uiso 1 1 d . U . . .
H2_1 H 0.812799 0.643380 0.720792 0.089 Uiso 1 1 calc R U . . .
C3_1 C 0.7713(15) 0.5780(6) 0.7736(13) 0.086(3) Uiso 1 1 d . U . . .
H3_1 H 0.842005 0.569319 0.814351 0.104 Uiso 1 1 calc R U . . .
C4_1 C 0.6882(15) 0.5465(7) 0.7702(13) 0.084(3) Uiso 1 1 d . U . . .
H4_1 H 0.701572 0.516477 0.809645 0.101 Uiso 1 1 calc R U . . .
C5_1 C 0.5824(14) 0.5584(6) 0.7083(12) 0.077(3) Uiso 1 1 d . U . . .
H5A_1 H 0.557577 0.532979 0.649518 0.093 Uiso 1 1 calc R U . . .
H5AB_1 H 0.535370 0.557101 0.763174 0.093 Uiso 1 1 calc R U . . .
C6_1 C 0.5662(12) 0.6038(5) 0.6510(11) 0.063(3) Uiso 1 1 d . U . . .
C7_1 C 0.4657(11) 0.6249(5) 0.5810(10) 0.056(2) Uiso 1 1 d . U . . .
C8_1 C 0.3617(11) 0.6052(5) 0.5568(10) 0.058(2) Uiso 1 1 d . U . . .
C9_1 C 0.2699(12) 0.6334(5) 0.5002(10) 0.058(2) Uiso 1 1 d . U . . .
C10_1 C 0.2883(12) 0.6819(5) 0.4669(10) 0.060(2) Uiso 1 1 d . U . . .
C11_1 C 0.738(2) 0.9011(9) 0.552(2) 0.140(4) Uiso 1 1 d . U . . .
H11A_1 H 0.692800 0.901740 0.608176 0.168 Uiso 1 1 calc R U . . .
H11B_1 H 0.703163 0.920125 0.482296 0.168 Uiso 1 1 calc R U . . .
C12_1 C 0.856(2) 0.9197(11) 0.6070(19) 0.149(5) Uiso 1 1 d . U . . .
H12_1 H 0.878296 0.952421 0.620031 0.179 Uiso 1 1 calc R U . . .
C13_1 C 0.919(2) 0.8805(10) 0.632(2) 0.147(5) Uiso 1 1 d . U . . .
H13A_1 H 0.921338 0.868720 0.710965 0.176 Uiso 1 1 calc R U . . .
H13B_1 H 0.993788 0.888085 0.626990 0.176 Uiso 1 1 calc R U . . .
C14_1 C 0.870(2) 0.8439(10) 0.5438(19) 0.138(4) Uiso 1 1 d . U . . .
H14A_1 H 0.896603 0.847898 0.472576 0.166 Uiso 1 1 calc R U . . .
H14B_1 H 0.887601 0.810876 0.574225 0.166 Uiso 1 1 calc R U . . .
H1 H 0.628(8) 0.716(4) 0.644(7) 0.03(3) Uiso 1 1 d . . . . .

loop_
_atom_type_symbol
_atom_type_description
_atom_type_scat_dispersion_real
_atom_type_scat_dispersion_imag
_atom_type_scat_source
C C 0.0181 0.0091 'International Tables Vol C Tables 4.2.6.8 and 6.1.1.4'
H H 0.0000 0.0000 'International Tables Vol C Tables 4.2.6.8 and 6.1.1.4'
B B 0.0090 0.0039 'International Tables Vol C Tables 4.2.6.8 and 6.1.1.4'
O O 0.0492 0.0322 'International Tables Vol C Tables 4.2.6.8 and 6.1.1.4'
K K 0.3868 1.0657 'International Tables Vol C Tables 4.2.6.8 and 6.1.1.4'
N N 0.0311 0.0180 'International Tables Vol C Tables 4.2.6.8 and 6.1.1.4'

loop_
_exptl_crystal_face_index_h
_exptl_crystal_face_index_k
_exptl_crystal_face_index_l
_exptl_crystal_face_perp_dist
0 -1 -1 0.0292
0 -1 0 0.0160
0 1 0 0.0047
1 -1 0 0.0501
0 -1 1 0.0217
0 1 -1 0.0209
0 0 1 0.0214
1 1 -1 0.0235
0 0 -1 0.0267
-1 -1 1 0.0186

loop_
_geom_angle_atom_site_label_1
_geom_angle_atom_site_label_2
_geom_angle_atom_site_label_3
_geom_angle
_geom_angle_site_symmetry_1
_geom_angle_site_symmetry_3
_geom_angle_publ_flag
O1_1 K001 C00Q 91.4(5) . . ?
O1_1 K001 C00K 117.5(5) . . ?
C00Q K001 C00K 26.2(4) . . ?
O1_1 K001 C00M 84.2(4) . . ?
C00Q K001 C00M 133.5(4) . . ?
C00K K001 C00M 131.6(4) . . ?
O1_1 K001 C1_1 92.7(4) . 4_575 ?
C00Q K001 C1_1 87.8(4) . 4_575 ?
C00K K001 C1_1 86.2(4) . 4_575 ?
C00M K001 C1_1 138.6(4) . 4_575 ?
O1_1 K001 C008 103.8(4) . . ?
C00Q K001 C008 115.9(4) . . ?
C00K K001 C008 107.1(4) . . ?
C00M K001 C008 25.5(4) . . ?
C1_1 K001 C008 150.2(4) 4_575 . ?
O1_1 K001 C00P 78.1(5) . . ?
C00Q K001 C00P 24.5(3) . . ?
C00K K001 C00P 44.6(4) . . ?
C00M K001 C00P 111.0(4) . . ?
C1_1 K001 C00P 108.7(4) 4_575 . ?
C008 K001 C00P 99.0(4) . . ?
O1_1 K001 C00C 127.6(4) . . ?
C00Q K001 C00C 116.9(4) . . ?
C00K K001 C00C 98.1(4) . . ?
C00M K001 C00C 44.0(4) . . ?
C1_1 K001 C00C 128.8(3) 4_575 . ?
C008 K001 C00C 25.2(3) . . ?
C00P K001 C00C 109.4(4) . . ?
O1_1 K001 C00N 86.1(5) . . ?
C00Q K001 C00N 158.7(4) . . ?
C00K K001 C00N 149.4(4) . . ?
C00M K001 C00N 25.2(3) . . ?
C1_1 K001 C00N 113.4(4) 4_575 . ?
C008 K001 C00N 45.0(4) . . ?
C00P K001 C00N 135.5(4) . . ?
C00C K001 C00N 51.4(4) . . ?
O1_1 K001 C006 129.0(4) . . ?
C00Q K001 C006 44.4(4) . . ?
C00K K001 C006 25.0(3) . . ?
C00M K001 C006 107.3(4) . . ?
C1_1 K001 C006 106.5(4) 4_575 . ?
C008 K001 C006 82.3(4) . . ?
C00P K001 C006 51.1(4) . . ?
C00C K001 C006 74.1(4) . . ?
C00N K001 C006 124.8(4) . . ?
O1_1 K001 B2_1 119.2(4) . 4_575 ?
C00Q K001 B2_1 94.9(4) . 4_575 ?
C00K K001 B2_1 81.4(4) . 4_575 ?
C00M K001 B2_1 127.4(4) . 4_575 ?
C1_1 K001 B2_1 27.8(4) 4_575 4_575 ?
C008 K001 B2_1 126.1(4) . 4_575 ?
C00P K001 B2_1 119.4(4) . 4_575 ?
C00C K001 B2_1 102.1(4) . 4_575 ?
C00N K001 B2_1 104.7(4) . 4_575 ?
C006 K001 B2_1 93.3(4) . 4_575 ?
O1_1 K001 C00T 108.0(5) . . ?
C00Q K001 C00T 158.4(4) . . ?
C00K K001 C00T 133.6(4) . . ?
C00M K001 C00T 43.2(3) . . ?
C1_1 K001 C00T 100.5(4) 4_575 . ?
C008 K001 C00T 51.0(4) . . ?
C00P K001 C00T 149.9(4) . . ?
C00C K001 C00T 43.1(4) . . ?
C00N K001 C00T 24.6(3) . . ?
C006 K001 C00T 113.9(4) . . ?
B2_1 K001 C00T 84.1(4) 4_575 . ?
C00G C005 C006 118.5(13) . . ?
C00G C005 B1_1 122.9(11) . . ?
C006 C005 B1_1 118.1(12) . . ?
C00G C005 K001 77.0(8) . . ?
C006 C005 K001 74.1(8) . . ?
B1_1 C005 K001 126.4(9) . . ?
C00K C006 C005 120.8(13) . . ?
C00K C006 K001 72.4(9) . . ?
C005 C006 K001 81.6(8) . . ?
C00K C006 H006 119.6 . . ?
C005 C006 H006 119.6 . . ?
K001 C006 H006 117.0 . . ?
C00A C007 C00E 122.2(15) . . ?
C00A C007 C8_1 118.5(12) . . ?
C00E C007 C8_1 119.4(13) . . ?
C00C C008 C00M 117.8(12) . . ?
C00C C008 B2_1 122.3(13) . . ?
C00M C008 B2_1 119.8(12) . . ?
C00C C008 K001 80.1(8) . . ?
C00M C008 K001 76.0(8) . . ?
B2_1 C008 K001 116.9(9) . . ?
C007 C00A C00U 119.4(13) . . ?
C007 C00A H00A 120.3 . . ?
C00U C00A H00A 120.3 . . ?
C008 C00C C00O 120.0(14) . . ?
C008 C00C K001 74.8(8) . . ?
C00O C00C K001 81.6(8) . . ?
C008 C00C H00C 120.0 . . ?
C00O C00C H00C 120.0 . . ?
K001 C00C H00C 114.2 . . ?
C007 C00E C00S 119.6(15) . . ?
C007 C00E H00E 120.2 . . ?
C00S C00E H00E 120.2 . . ?
C005 C00G C00P 121.4(13) . . ?
C005 C00G K001 79.2(8) . . ?
C00P C00G K001 72.2(8) . . ?
C005 C00G H00G 119.3 . . ?
C00P C00G H00G 119.3 . . ?
K001 C00G H00G 120.2 . . ?
C00Y C00I C00Z 117.2(16) . . ?
C00Y C00I C9_1 121.7(14) . . ?
C00Z C00I C9_1 120.8(14) . . ?
C013 C00J C00L 116.4(16) . . ?
C013 C00J C10_1 121.9(13) . . ?
C00L C00J C10_1 121.4(14) . . ?
C006 C00K C00Q 118.7(13) . . ?
C006 C00K K001 82.6(9) . . ?
C00Q C00K K001 75.5(9) . . ?
C006 C00K H00K 120.6 . . ?
C00Q C00K H00K 120.7 . . ?
K001 C00K H00K 111.9 . . ?
C00J C00L C00W 122.5(15) . . ?
C00J C00L H00L 118.7 . . ?
C00W C00L H00L 118.7 . . ?
C00N C00M C008 123.4(13) . . ?
C00N C00M K001 82.2(9) . . ?
C008 C00M K001 78.5(9) . . ?
C00N C00M H00M 118.3 . . ?
C008 C00M H00M 118.3 . . ?
K001 C00M H00M 110.7 . . ?
C00M C00N C00T 116.7(15) . . ?
C00M C00N K001 72.6(9) . . ?
C00T C00N K001 80.6(9) . . ?
C00M C00N H00N 121.6 . . ?
C00T C00N H00N 121.6 . . ?
K001 C00N H00N 116.2 . . ?
C00T C00O C00C 117.8(13) . . ?
C00T C00O K001 77.4(10) . . ?
C00C C00O K001 72.5(8) . . ?
C00T C00O H00O 121.1 . . ?
C00C C00O H00O 121.1 . . ?
K001 C00O H00O 120.1 . . ?
C00Q C00P C00G 118.8(14) . . ?
C00Q C00P K001 73.7(8) . . ?
C00G C00P K001 82.7(8) . . ?
C00Q C00P H00P 120.6 . . ?
C00G C00P H00P 120.6 . . ?
K001 C00P H00P 113.6 . . ?
C00P C00Q C00K 121.8(15) . . ?
C00P C00Q K001 81.9(9) . . ?
C00K C00Q K001 78.4(9) . . ?
C00P C00Q H00Q 119.1 . . ?
C00K C00Q H00Q 119.1 . . ?
K001 C00Q H00Q 110.7 . . ?
C011 C00S C00E 119.9(14) . . ?
C011 C00S H00S 120.1 . . ?
C00E C00S H00S 120.1 . . ?
C00O C00T C00N 124.2(13) . . ?
C00O C00T K001 79.6(10) . . ?
C00N C00T K001 74.8(9) . . ?
C00O C00T H00T 117.9 . . ?
C00N C00T H00T 117.9 . . ?
K001 C00T H00T 118.3 . . ?
C011 C00U C00A 120.6(15) . . ?
C011 C00U H00U 119.7 . . ?
C00A C00U H00U 119.7 . . ?
C00X C00W C00L 115.3(16) . . ?
C00X C00W H00W 122.4 . . ?
C00L C00W H00W 122.4 . . ?
C00W C00X C010 126.6(18) . . ?
C00W C00X H00X 116.7 . . ?
C010 C00X H00X 116.7 . . ?
C00I C00Y C019 119.2(15) . . ?
C00I C00Y H00Y 120.4 . . ?
C019 C00Y H00Y 120.4 . . ?
C018 C00Z C00I 124.4(16) . . ?
C018 C00Z H00Z 117.8 . . ?
C00I C00Z H00Z 117.8 . . ?
C00X C010 C013 116.7(16) . . ?
C00X C010 H010 121.7 . . ?
C013 C010 H010 121.7 . . ?
C00U C011 C00S 118.1(16) . . ?
C00U C011 H011 120.9 . . ?
C00S C011 H011 120.9 . . ?
C00J C013 C010 122.4(15) . . ?
C00J C013 H013 118.8 . . ?
C010 C013 H013 118.8 . . ?
C018 C017 C019 126(2) . . ?
C018 C017 H017 117.0 . . ?
C019 C017 H017 116.9 . . ?
C017 C018 C00Z 116.8(17) . . ?
C017 C018 H018 121.6 . . ?
C00Z C018 H018 121.6 . . ?
C017 C019 C00Y 115.9(17) . . ?
C017 C019 H01A 108.3 . . ?
C00Y C019 H01A 108.3 . . ?
C017 C019 H01B 108.3 . . ?
C00Y C019 H01B 108.3 . . ?
H01A C019 H01B 107.4 . . ?
N1_1 B1_1 C10_1 120.2(13) . . ?
N1_1 B1_1 C005 120.4(13) . . ?
C10_1 B1_1 C005 119.1(13) . . ?
C14_1 O1_1 C11_1 111(2) . . ?
C14_1 O1_1 K001 116.2(14) . . ?
C11_1 O1_1 K001 127.7(15) . . ?
C7_1 N1_1 B1_1 119.7(13) . . ?
C7_1 N1_1 B2_1 111.2(12) . . ?
B1_1 N1_1 B2_1 129.1(12) . . ?
C6_1 C1_1 C2_1 118.2(14) . . ?
C6_1 C1_1 B2_1 109.7(13) . . ?
C2_1 C1_1 B2_1 131.9(14) . . ?
C6_1 C1_1 K001 105.2(8) . 4_576 ?
C2_1 C1_1 K001 89.9(8) . 4_576 ?
B2_1 C1_1 K001 81.6(8) . 4_576 ?
N1_1 B2_1 C1_1 100.1(12) . . ?
N1_1 B2_1 C008 116.1(11) . . ?
C1_1 B2_1 C008 112.0(12) . . ?
N1_1 B2_1 K001 101.9(7) . 4_576 ?
C1_1 B2_1 K001 70.7(7) . 4_576 ?
C008 B2_1 K001 139.9(10) . 4_576 ?
N1_1 B2_1 H1 115(5) . . ?
C1_1 B2_1 H1 110(5) . . ?
C008 B2_1 H1 103(5) . . ?
K001 B2_1 H1 46(4) 4_576 . ?
C3_1 C2_1 C1_1 120.9(16) . . ?
C3_1 C2_1 K001 112.8(9) . 4_576 ?
C1_1 C2_1 K001 66.1(8) . 4_576 ?
C3_1 C2_1 H2_1 119.6 . . ?
C1_1 C2_1 H2_1 119.6 . . ?
K001 C2_1 H2_1 91.1 4_576 . ?
C2_1 C3_1 C4_1 121.0(18) . . ?
C2_1 C3_1 H3_1 119.5 . . ?
C4_1 C3_1 H3_1 119.5 . . ?
C3_1 C4_1 C5_1 120.4(17) . . ?
C3_1 C4_1 H4_1 119.8 . . ?
C5_1 C4_1 H4_1 119.8 . . ?
C6_1 C5_1 C4_1 117.8(15) . . ?
C6_1 C5_1 H5A_1 107.8 . . ?
C4_1 C5_1 H5A_1 107.8 . . ?
C6_1 C5_1 H5AB_1 107.8 . . ?
C4_1 C5_1 H5AB_1 107.8 . . ?
H5A_1 C5_1 H5AB_1 107.2 . . ?
C1_1 C6_1 C5_1 121.5(14) . . ?
C1_1 C6_1 C7_1 109.5(13) . . ?
C5_1 C6_1 C7_1 128.9(14) . . ?
N1_1 C7_1 C8_1 122.3(13) . . ?
N1_1 C7_1 C6_1 109.3(12) . . ?
C8_1 C7_1 C6_1 128.2(13) . . ?
C7_1 C8_1 C9_1 120.9(13) . . ?
C7_1 C8_1 C007 121.4(13) . . ?
C9_1 C8_1 C007 117.7(13) . . ?
C10_1 C9_1 C00I 122.7(14) . . ?
C10_1 C9_1 C8_1 117.9(13) . . ?
C00I C9_1 C8_1 119.0(13) . . ?
C9_1 C10_1 B1_1 118.7(14) . . ?
C9_1 C10_1 C00J 120.2(13) . . ?
B1_1 C10_1 C00J 121.1(13) . . ?
O1_1 C11_1 C12_1 100(2) . . ?
O1_1 C11_1 H11A_1 111.7 . . ?
C12_1 C11_1 H11A_1 111.7 . . ?
O1_1 C11_1 H11B_1 111.7 . . ?
C12_1 C11_1 H11B_1 111.7 . . ?
H11A_1 C11_1 H11B_1 109.5 . . ?
C13_1 C12_1 C11_1 107(3) . . ?
C13_1 C12_1 H12_1 126.5 . . ?
C11_1 C12_1 H12_1 126.5 . . ?
C12_1 C13_1 C14_1 105(2) . . ?
C12_1 C13_1 H13A_1 110.7 . . ?
C14_1 C13_1 H13A_1 110.7 . . ?
C12_1 C13_1 H13B_1 110.7 . . ?
C14_1 C13_1 H13B_1 110.7 . . ?
H13A_1 C13_1 H13B_1 108.8 . . ?
O1_1 C14_1 C13_1 105(2) . . ?
O1_1 C14_1 K001 42.9(11) . . ?
C13_1 C14_1 K001 147.8(18) . . ?
O1_1 C14_1 H14A_1 110.8 . . ?
C13_1 C14_1 H14A_1 110.8 . . ?
K001 C14_1 H14A_1 86.9 . . ?
O1_1 C14_1 H14B_1 110.8 . . ?
C13_1 C14_1 H14B_1 110.8 . . ?
K001 C14_1 H14B_1 86.8 . . ?
H14A_1 C14_1 H14B_1 108.8 . . ?

loop_
_geom_bond_atom_site_label_1
_geom_bond_atom_site_label_2
_geom_bond_distance
_geom_bond_site_symmetry_2
_geom_bond_publ_flag
K001 O1_1 2.651(16) . ?
K001 C00Q 3.090(15) . ?
K001 C00K 3.127(16) . ?
K001 C00M 3.128(15) . ?
K001 C1_1 3.152(13) 4_575 ?
K001 C008 3.160(14) . ?
K001 C00P 3.188(14) . ?
K001 C00C 3.226(15) . ?
K001 C00N 3.248(16) . ?
K001 C006 3.253(15) . ?
K001 B2_1 3.305(15) 4_575 ?
K001 C00T 3.320(16) . ?
C005 C00G 1.372(18) . ?
C005 C006 1.394(17) . ?
C005 B1_1 1.65(2) . ?
C006 C00K 1.386(19) . ?
C006 H006 0.9500 . ?
C007 C00A 1.350(19) . ?
C007 C00E 1.354(18) . ?
C007 C8_1 1.53(2) . ?
C008 C00C 1.393(18) . ?
C008 C00M 1.39(2) . ?
C008 B2_1 1.61(2) . ?
C00A C00U 1.43(2) . ?
C00A H00A 0.9500 . ?
C00C C00O 1.478(18) . ?
C00C H00C 0.9500 . ?
C00E C00S 1.43(2) . ?
C00E H00E 0.9500 . ?
C00G C00P 1.418(19) . ?
C00G H00G 0.9500 . ?
C00I C00Y 1.35(2) . ?
C00I C00Z 1.41(2) . ?
C00I C9_1 1.44(2) . ?
C00J C013 1.35(2) . ?
C00J C00L 1.346(19) . ?
C00J C10_1 1.51(2) . ?
C00K C00Q 1.408(19) . ?
C00K H00K 0.9500 . ?
C00L C00W 1.45(2) . ?
C00L H00L 0.9500 . ?
C00M C00N 1.398(19) . ?
C00M H00M 0.9500 . ?
C00N C00T 1.401(19) . ?
C00N H00N 0.9500 . ?
C00O C00T 1.33(2) . ?
C00O H00O 0.9500 . ?
C00P C00Q 1.334(18) . ?
C00P H00P 0.9500 . ?
C00Q H00Q 0.9500 . ?
C00S C011 1.41(2) . ?
C00S H00S 0.9500 . ?
C00T H00T 0.9500 . ?
C00U C011 1.39(2) . ?
C00U H00U 0.9500 . ?
C00W C00X 1.287(19) . ?
C00W H00W 0.9500 . ?
C00X C010 1.32(2) . ?
C00X H00X 0.9500 . ?
C00Y C019 1.50(2) . ?
C00Y H00Y 0.9500 . ?
C00Z C018 1.37(2) . ?
C00Z H00Z 0.9500 . ?
C010 C013 1.41(2) . ?
C010 H010 0.9500 . ?
C011 H011 0.9500 . ?
C013 H013 0.9500 . ?
C017 C018 1.31(2) . ?
C017 C019 1.36(2) . ?
C017 H017 0.9500 . ?
C018 H018 0.9500 . ?
C019 H01A 0.9900 . ?
C019 H01B 0.9900 . ?
B1_1 N1_1 1.421(19) . ?
B1_1 C10_1 1.46(2) . ?
O1_1 C14_1 1.39(3) . ?
O1_1 C11_1 1.44(3) . ?
N1_1 C7_1 1.358(16) . ?
N1_1 B2_1 1.56(2) . ?
C1_1 C6_1 1.390(19) . ?
C1_1 C2_1 1.41(2) . ?
C1_1 B2_1 1.56(2) . ?
B2_1 H1 1.13(10) . ?
C2_1 C3_1 1.38(2) . ?
C2_1 H2_1 0.9500 . ?
C3_1 C4_1 1.37(2) . ?
C3_1 H3_1 0.9500 . ?
C4_1 C5_1 1.42(2) . ?
C4_1 H4_1 0.9500 . ?
C5_1 C6_1 1.420(19) . ?
C5_1 H5A_1 0.9900 . ?
C5_1 H5AB_1 0.9900 . ?
C6_1 C7_1 1.476(19) . ?
C7_1 C8_1 1.405(18) . ?
C8_1 C9_1 1.439(18) . ?
C9_1 C10_1 1.436(18) . ?
C11_1 C12_1 1.59(3) . ?
C11_1 H11A_1 0.9900 . ?
C11_1 H11B_1 0.9900 . ?
C12_1 C13_1 1.34(3) . ?
C12_1 H12_1 0.9500 . ?
C13_1 C14_1 1.49(3) . ?
C13_1 H13A_1 0.9900 . ?
C13_1 H13B_1 0.9900 . ?
C14_1 H14A_1 0.9900 . ?
C14_1 H14B_1 0.9900 . ?
